data_4308539
loop_
_publ_author_name
'Ding-xian Jia'
'Qin-Yu Zhu'
'Jie Dai'
'Wen Lu'
'Wen-Juan Guo'

_publ_section_title
;
The First Example of Solvothermally Synthesized Thioantimonates(V) with
Ethylenediamine Coordinated Lanthanide(III): [Sm(en)4]SbS4.0.5en and
[Sm(en)3(H2O)(\m-SbS4)]\\infty
;
_journal_name_full 'Inorganic Chemistry'
_journal_page_first 819
_journal_page_last 821
_journal_paper_doi 10.1021/ic0484957
_journal_volume 44
_journal_year 2005
_chemical_formula_moiety 'C6 H26 N6 O S4 Sb Sm'
_chemical_formula_sum 'C6 H26 N6 O S4 Sb Sm'
_chemical_formula_weight 598.67
_chemical_name_systematic
; 
 ? 
;
_space_group_IT_number 62
_symmetry_cell_setting orthorhombic
_symmetry_Int_Tables_number 62
_symmetry_space_group_name_Hall '-P 2ac 2n'
_symmetry_space_group_name_H-M 'P n m a'
_atom_sites_solution_hydrogens geom
_atom_sites_solution_primary direct
_atom_sites_solution_secondary difmap
_audit_creation_method SHELXL-97
_cell_angle_alpha 90.00
_cell_angle_beta 90.00
_cell_angle_gamma 90.00
_cell_formula_units_Z 4
_cell_length_a 9.2725(6)
_cell_length_b 13.3851(9)
_cell_length_c 14.6863(9)
_cell_measurement_reflns_used 7623
_cell_measurement_temperature 193(2)
_cell_measurement_theta_max 27.5
_cell_measurement_theta_min 3.0
_cell_volume 1822.8(2)
_computing_cell_refinement CrystalClear
_computing_data_collection CrystalClear
_computing_data_reduction CrystalStructure
_computing_structure_refinement 'SHELXL-97 (Sheldrick, 1997)'
_computing_structure_solution 'SHELXS-97 (Sheldrick, 1990)'
_diffrn_ambient_temperature 193(2)
_diffrn_detector_area_resol_mean 7.31
_diffrn_measured_fraction_theta_full 0.993
_diffrn_measured_fraction_theta_max 0.993
_diffrn_measurement_device_type 'Rigaku Mercury'
_diffrn_measurement_method \w
_diffrn_radiation_monochromator graphite
_diffrn_radiation_source 'fine-focus sealed tube'
_diffrn_radiation_type MoK\a
_diffrn_radiation_wavelength 0.71070
_diffrn_reflns_av_R_equivalents 0.0310
_diffrn_reflns_av_sigmaI/netI 0.0188
_diffrn_reflns_limit_h_max 12
_diffrn_reflns_limit_h_min -11
_diffrn_reflns_limit_k_max 17
_diffrn_reflns_limit_k_min -17
_diffrn_reflns_limit_l_max 18
_diffrn_reflns_limit_l_min -18
_diffrn_reflns_number 19104
_diffrn_reflns_theta_full 27.48
_diffrn_reflns_theta_max 27.48
_diffrn_reflns_theta_min 3.01
_exptl_absorpt_coefficient_mu 5.131
_exptl_absorpt_correction_T_max 0.5132
_exptl_absorpt_correction_T_min 0.2905
_exptl_absorpt_correction_type multi-scan
_exptl_absorpt_process_details 'Jacobson, R. (1998) Private communication'
_exptl_crystal_colour light-Yellow
_exptl_crystal_density_diffrn 2.182
_exptl_crystal_density_method 'not measured'
_exptl_crystal_description block
_exptl_crystal_F_000 1156
_exptl_crystal_size_max 0.32
_exptl_crystal_size_mid 0.21
_exptl_crystal_size_min 0.15
_refine_diff_density_max 1.017
_refine_diff_density_min -0.820
_refine_diff_density_rms 0.116
_refine_ls_extinction_coef 0.00278(10)
_refine_ls_extinction_expression Fc^*^=kFc[1+0.001xFc^2^\l^3^/sin(2\q)]^-1/4^
_refine_ls_extinction_method SHELXL
_refine_ls_goodness_of_fit_ref 1.149
_refine_ls_hydrogen_treatment mixed
_refine_ls_matrix_type full
_refine_ls_number_parameters 94
_refine_ls_number_reflns 2162
_refine_ls_number_restraints 1
_refine_ls_restrained_S_all 1.155
_refine_ls_R_factor_all 0.0221
_refine_ls_R_factor_gt 0.0214
_refine_ls_shift/su_max 0.001
_refine_ls_shift/su_mean 0.000
_refine_ls_structure_factor_coef Fsqd
_refine_ls_weighting_details 'calc w=1/[\s^2^(Fo^2^)+(0.0142P)^2^+5.7694P] where P=(Fo^2^+2Fc^2^)/3'
_refine_ls_weighting_scheme calc
_refine_ls_wR_factor_gt 0.0499
_refine_ls_wR_factor_ref 0.0503
_reflns_number_gt 2121
_reflns_number_total 2162
_reflns_threshold_expression >2sigma(I)
_cod_data_source_file ic0484957si20041213_092950.cif
_cod_data_source_block shelxl
_cod_original_sg_symbol_Hall '-p 2ac 2n'
_cod_database_code 4308539

loop_
_symmetry_equiv_pos_as_xyz
'x, y, z'
'-x+1/2, y+1/2, z+1/2'
'x, -y+1/2, z'
'-x+1/2, -y, z+1/2'
'-x, -y, -z'
'x-1/2, -y-1/2, -z-1/2'
'-x, y-1/2, -z'
'x-1/2, y, -z-1/2'

loop_
_atom_site_label
_atom_site_type_symbol
_atom_site_fract_x
_atom_site_fract_y
_atom_site_fract_z
_atom_site_U_iso_or_equiv
_atom_site_adp_type
_atom_site_occupancy
_atom_site_symmetry_multiplicity
_atom_site_calc_flag
_atom_site_refinement_flags
_atom_site_disorder_assembly
_atom_site_disorder_group
Sm1 Sm 0.23777(2) 0.2500 0.473630(14) 0.01065(8) Uani 1 2 d S . .
Sb1 Sb 0.71882(3) 0.2500 0.459884(19) 0.01259(9) Uani 1 2 d S . .
S1 S 0.52672(11) 0.2500 0.56167(7) 0.0162(2) Uani 1 2 d S . .
S2 S 0.92709(13) 0.2500 0.54664(8) 0.0311(3) Uani 1 2 d S . .
S3 S 0.70762(8) 0.10928(6) 0.36629(5) 0.01842(17) Uani 1 1 d . . .
O1 O 0.3836(4) 0.2500 0.3211(3) 0.0337(9) Uani 1 2 d S . .
N1 N 0.3503(3) 0.07322(19) 0.45034(17) 0.0183(5) Uani 1 1 d . . .
H2 H 0.4472 0.0811 0.4388 0.022 Uiso 1 1 calc R . .
H3 H 0.3420 0.0386 0.5042 0.022 Uiso 1 1 calc R . .
N2 N 0.0946(3) 0.1340(2) 0.36397(19) 0.0202(6) Uani 1 1 d . . .
H4 H -0.0024 0.1439 0.3733 0.024 Uiso 1 1 calc R . .
H5 H 0.1151 0.1521 0.3049 0.024 Uiso 1 1 calc R . .
N3 N 0.1927(8) 0.3585(5) 0.6217(5) 0.0207(18) Uiso 0.50 1 d PD . .
N4 N 0.2303(8) 0.1489(5) 0.6279(5) 0.0150(15) Uiso 0.50 1 d P . .
C1 C 0.2881(4) 0.0111(2) 0.3769(2) 0.0204(7) Uani 1 1 d . . .
H10 H 0.3102 -0.0602 0.3880 0.024 Uiso 1 1 calc R . .
H11 H 0.3303 0.0304 0.3175 0.024 Uiso 1 1 calc R . .
C2 C 0.1267(4) 0.0267(2) 0.3752(2) 0.0239(7) Uani 1 1 d . . .
H12 H 0.0839 -0.0116 0.3243 0.029 Uiso 1 1 calc R . .
H13 H 0.0838 0.0021 0.4328 0.029 Uiso 1 1 calc R . .
C3 C 0.2377(9) 0.3080(6) 0.7083(5) 0.0246(16) Uiso 0.50 1 d PD . .
C4 C 0.1829(9) 0.2026(6) 0.7108(5) 0.0258(16) Uiso 0.50 1 d P . .

loop_
_atom_site_aniso_label
_atom_site_aniso_U_11
_atom_site_aniso_U_22
_atom_site_aniso_U_33
_atom_site_aniso_U_23
_atom_site_aniso_U_13
_atom_site_aniso_U_12
Sm1 0.01102(12) 0.01089(12) 0.01003(13) 0.000 -0.00012(7) 0.000
Sb1 0.00924(15) 0.01619(15) 0.01233(15) 0.000 0.00051(10) 0.000
S1 0.0097(5) 0.0252(6) 0.0137(5) 0.000 0.0010(4) 0.000
S2 0.0100(5) 0.0660(9) 0.0174(6) 0.000 -0.0011(4) 0.000
S3 0.0203(4) 0.0160(4) 0.0189(4) -0.0022(3) 0.0028(3) 0.0018(3)
O1 0.030(2) 0.041(2) 0.030(2) 0.000 0.0052(16) 0.000
N1 0.0191(13) 0.0182(13) 0.0176(13) -0.0018(10) -0.0014(10) 0.0023(11)
N2 0.0134(12) 0.0251(14) 0.0222(14) -0.0044(11) -0.0006(11) 0.0017(11)
C1 0.0279(17) 0.0146(14) 0.0186(16) -0.0042(12) -0.0002(13) 0.0014(13)
C2 0.0262(17) 0.0200(16) 0.0254(17) -0.0045(13) -0.0003(14) -0.0077(13)

loop_
_atom_type_symbol
_atom_type_description
_atom_type_scat_dispersion_real
_atom_type_scat_dispersion_imag
_atom_type_scat_source
C C 0.0033 0.0016 'International Tables Vol C Tables 4.2.6.8 and 6.1.1.4'
H H 0.0000 0.0000 'International Tables Vol C Tables 4.2.6.8 and 6.1.1.4'
N N 0.0061 0.0033 'International Tables Vol C Tables 4.2.6.8 and 6.1.1.4'
O O 0.0106 0.0060 'International Tables Vol C Tables 4.2.6.8 and 6.1.1.4'
S S 0.1246 0.1234 'International Tables Vol C Tables 4.2.6.8 and 6.1.1.4'
Sb Sb -0.5866 1.5461 'International Tables Vol C Tables 4.2.6.8 and 6.1.1.4'
Sm Sm -0.1638 3.4418 'International Tables Vol C Tables 4.2.6.8 and 6.1.1.4'

loop_
_geom_angle_atom_site_label_1
_geom_angle_atom_site_label_2
_geom_angle_atom_site_label_3
_geom_angle
_geom_angle_site_symmetry_1
_geom_angle_site_symmetry_3
_geom_angle_publ_flag
N2 Sm1 N2 73.31(12) . 3 ?
N2 Sm1 N1 65.25(8) . . ?
N2 Sm1 N1 131.64(8) 3 . ?
N2 Sm1 N1 131.64(8) . 3 ?
N2 Sm1 N1 65.25(8) 3 3 ?
N1 Sm1 N1 130.22(12) . 3 ?
N2 Sm1 O1 74.56(9) . . ?
N2 Sm1 O1 74.56(9) 3 . ?
N1 Sm1 O1 71.40(6) . . ?
N1 Sm1 O1 71.40(6) 3 . ?
N2 Sm1 N4 145.47(16) . 3 ?
N2 Sm1 N4 102.24(17) 3 3 ?
N1 Sm1 N4 126.01(16) . 3 ?
N1 Sm1 N4 70.02(15) 3 3 ?
O1 Sm1 N4 138.45(15) . 3 ?
N2 Sm1 N4 102.24(17) . . ?
N2 Sm1 N4 145.47(16) 3 . ?
N1 Sm1 N4 70.02(15) . . ?
N1 Sm1 N4 126.01(16) 3 . ?
O1 Sm1 N4 138.45(15) . . ?
N4 Sm1 N4 61.6(3) 3 . ?
N2 Sm1 N3 139.05(17) . . ?
N2 Sm1 N3 95.76(17) 3 . ?
N1 Sm1 N3 131.94(16) . . ?
N1 Sm1 N3 70.93(16) 3 . ?
O1 Sm1 N3 141.67(16) . . ?
N4 Sm1 N3 8.1(2) 3 . ?
N4 Sm1 N3 64.67(14) . . ?
N2 Sm1 N3 95.76(17) . 3 ?
N2 Sm1 N3 139.05(17) 3 3 ?
N1 Sm1 N3 70.93(16) . 3 ?
N1 Sm1 N3 131.94(16) 3 3 ?
O1 Sm1 N3 141.67(16) . 3 ?
N4 Sm1 N3 64.67(14) 3 3 ?
N4 Sm1 N3 8.1(2) . 3 ?
N3 Sm1 N3 66.5(3) . 3 ?
N2 Sm1 S1 136.77(6) . . ?
N2 Sm1 S1 136.77(6) 3 . ?
N1 Sm1 S1 72.35(6) . . ?
N1 Sm1 S1 72.35(6) 3 . ?
O1 Sm1 S1 84.64(9) . . ?
N4 Sm1 S1 69.55(16) 3 . ?
N4 Sm1 S1 69.55(16) . . ?
N3 Sm1 S1 77.60(16) . . ?
N3 Sm1 S1 77.60(16) 3 . ?
N2 Sm1 S2 74.80(6) . 1_455 ?
N2 Sm1 S2 74.80(6) 3 1_455 ?
N1 Sm1 S2 114.87(6) . 1_455 ?
N1 Sm1 S2 114.87(6) 3 1_455 ?
O1 Sm1 S2 141.54(9) . 1_455 ?
N4 Sm1 S2 71.09(15) 3 1_455 ?
N4 Sm1 S2 71.09(15) . 1_455 ?
N3 Sm1 S2 64.25(16) . 1_455 ?
N3 Sm1 S2 64.25(16) 3 1_455 ?
S1 Sm1 S2 133.82(3) . 1_455 ?
S2 Sb1 S1 106.58(4) . . ?
S2 Sb1 S3 111.19(3) . . ?
S1 Sb1 S3 110.15(2) . . ?
S2 Sb1 S3 111.19(3) . 3 ?
S1 Sb1 S3 110.15(2) . 3 ?
S3 Sb1 S3 107.60(4) . 3 ?
Sb1 S1 Sm1 114.23(4) . . ?
Sb1 S2 Sm1 126.17(5) . 1_655 ?
C1 N1 Sm1 116.72(18) . . ?
C1 N1 H2 108.1 . . ?
Sm1 N1 H2 108.1 . . ?
C1 N1 H3 108.1 . . ?
Sm1 N1 H3 108.1 . . ?
H2 N1 H3 107.3 . . ?
C2 N2 Sm1 114.14(19) . . ?
C2 N2 H4 108.7 . . ?
Sm1 N2 H4 108.7 . . ?
C2 N2 H5 108.7 . . ?
Sm1 N2 H5 108.7 . . ?
H4 N2 H5 107.6 . . ?
N4 N3 C3 54.0(17) 3 . ?
N4 N3 C4 72.9(18) 3 3 ?
C3 N3 C4 19.9(3) . 3 ?
N4 N3 Sm1 84.8(19) 3 . ?
C3 N3 Sm1 113.9(5) . . ?
C4 N3 Sm1 114.5(5) 3 . ?
N3 N4 C3 113(2) 3 3 ?
N3 N4 C4 93.2(19) 3 . ?
C3 N4 C4 20.8(4) 3 . ?
N3 N4 Sm1 87.1(19) 3 . ?
C3 N4 Sm1 123.0(5) 3 . ?
C4 N4 Sm1 117.7(5) . . ?
N1 C1 C2 108.7(3) . . ?
N1 C1 H10 110.0 . . ?
C2 C1 H10 109.9 . . ?
N1 C1 H11 109.9 . . ?
C2 C1 H11 109.9 . . ?
H10 C1 H11 108.3 . . ?
N2 C2 C1 109.6(3) . . ?
N2 C2 H12 109.8 . . ?
C1 C2 H12 109.8 . . ?
N2 C2 H13 109.8 . . ?
C1 C2 H13 109.8 . . ?
H12 C2 H13 108.2 . . ?
C4 C3 N4 97.5(14) 3 3 ?
C4 C3 N3 85.0(14) 3 . ?
N4 C3 N3 13.3(4) 3 . ?
C4 C3 C4 54.5(13) 3 . ?
N4 C3 C4 114.6(7) 3 . ?
N3 C3 C4 110.5(7) . . ?
C4 C3 C3 74.4(14) 3 3 ?
N4 C3 C3 116.0(4) 3 3 ?
N3 C3 C3 116.8(4) . 3 ?
C4 C3 C3 19.8(4) . 3 ?
C3 C4 C4 105.6(14) 3 3 ?
C3 C4 N4 61.8(13) 3 . ?
C4 C4 N4 119.0(4) 3 . ?
C3 C4 C3 85.8(15) 3 . ?
C4 C4 C3 19.8(4) 3 . ?
N4 C4 C3 109.6(7) . . ?
C3 C4 N3 75.1(13) 3 3 ?
C4 C4 N3 121.9(4) 3 3 ?
N4 C4 N3 14.0(4) . 3 ?
C3 C4 N3 117.2(7) . 3 ?

loop_
_geom_bond_atom_site_label_1
_geom_bond_atom_site_label_2
_geom_bond_distance
_geom_bond_site_symmetry_2
_geom_bond_publ_flag
Sm1 N2 2.601(3) . ?
Sm1 N2 2.601(3) 3 ?
Sm1 N1 2.609(3) . ?
Sm1 N1 2.609(3) 3 ?
Sm1 O1 2.616(4) . ?
Sm1 N4 2.640(7) 3 ?
Sm1 N4 2.640(7) . ?
Sm1 N3 2.647(7) . ?
Sm1 N3 2.647(7) 3 ?
Sm1 S1 2.9749(10) . ?
Sm1 S2 3.0739(12) 1_455 ?
Sb1 S2 2.3137(12) . ?
Sb1 S1 2.3254(11) . ?
Sb1 S3 2.3341(8) . ?
Sb1 S3 2.3341(8) 3 ?
S2 Sm1 3.0739(12) 1_655 ?
N1 C1 1.479(4) . ?
N1 H2 0.9200 . ?
N1 H3 0.9200 . ?
N2 C2 1.476(4) . ?
N2 H4 0.9200 . ?
N2 H5 0.9200 . ?
N3 N4 0.374(9) 3 ?
N3 C3 1.500(9) . ?
N3 C4 1.546(10) 3 ?
N4 N3 0.374(9) 3 ?
N4 C3 1.315(10) 3 ?
N4 C4 1.480(10) . ?
C1 C2 1.511(5) . ?
C1 H10 0.9900 . ?
C1 H11 0.9900 . ?
C2 H12 0.9900 . ?
C2 H13 0.9900 . ?
C3 C4 0.529(9) 3 ?
C3 N4 1.315(10) 3 ?
C3 C4 1.500(9) . ?
C3 C3 1.554(15) 3 ?
C4 C3 0.529(9) 3 ?
C4 C4 1.269(15) 3 ?
C4 N3 1.546(10) 3 ?

loop_
_geom_hbond_atom_site_label_D
_geom_hbond_atom_site_label_H
_geom_hbond_atom_site_label_A
_geom_hbond_distance_DH
_geom_hbond_distance_HA
_geom_hbond_distance_DA
_geom_hbond_angle_DHA
_geom_hbond_site_symmetry_A
N1 H2 S3 0.92 2.67 3.569(3) 166.9 .
N1 H3 N4 0.92 2.56 3.011(7) 110.7 .
N1 H3 N3 0.92 2.61 3.050(7) 110.3 3
N1 H3 S3 0.92 2.78 3.675(3) 163.7 5_656
N2 H4 S3 0.92 2.73 3.604(3) 158.9 1_455
N2 H4 S2 0.92 2.99 3.467(3) 114.2 1_455
N2 H5 S3 0.92 2.72 3.556(3) 151.8 8_556

loop_
_geom_torsion_atom_site_label_1
_geom_torsion_atom_site_label_2
_geom_torsion_atom_site_label_3
_geom_torsion_atom_site_label_4
_geom_torsion
_geom_torsion_site_symmetry_1
_geom_torsion_site_symmetry_2
_geom_torsion_site_symmetry_3
_geom_torsion_site_symmetry_4
_geom_torsion_publ_flag
S2 Sb1 S1 Sm1 180.0 . . . . ?
S3 Sb1 S1 Sm1 -59.27(2) . . . . ?
S3 Sb1 S1 Sm1 59.27(2) 3 . . . ?
N2 Sm1 S1 Sb1 60.64(9) . . . . ?
N2 Sm1 S1 Sb1 -60.64(9) 3 . . . ?
N1 Sm1 S1 Sb1 72.16(6) . . . . ?
N1 Sm1 S1 Sb1 -72.16(6) 3 . . . ?
O1 Sm1 S1 Sb1 0.0 . . . . ?
N4 Sm1 S1 Sb1 -146.85(15) 3 . . . ?
N4 Sm1 S1 Sb1 146.85(15) . . . . ?
N3 Sm1 S1 Sb1 -145.83(15) . . . . ?
N3 Sm1 S1 Sb1 145.83(15) 3 . . . ?
S2 Sm1 S1 Sb1 180.0 1_455 . . . ?
S1 Sb1 S2 Sm1 180.0 . . . 1_655 ?
S3 Sb1 S2 Sm1 59.94(2) . . . 1_655 ?
S3 Sb1 S2 Sm1 -59.94(2) 3 . . 1_655 ?
N2 Sm1 N1 C1 10.4(2) . . . . ?
N2 Sm1 N1 C1 -23.2(3) 3 . . . ?
N1 Sm1 N1 C1 -114.2(2) 3 . . . ?
O1 Sm1 N1 C1 -70.7(2) . . . . ?
N4 Sm1 N1 C1 152.2(3) 3 . . . ?
N4 Sm1 N1 C1 125.0(3) . . . . ?
N3 Sm1 N1 C1 145.1(3) . . . . ?
N3 Sm1 N1 C1 116.4(3) 3 . . . ?
S1 Sm1 N1 C1 -161.0(2) . . . . ?
S2 Sm1 N1 C1 68.2(2) 1_455 . . . ?
N2 Sm1 N2 C2 174.72(18) 3 . . . ?
N1 Sm1 N2 C2 20.3(2) . . . . ?
N1 Sm1 N2 C2 143.1(2) 3 . . . ?
O1 Sm1 N2 C2 96.6(2) . . . . ?
N4 Sm1 N2 C2 -97.9(3) 3 . . . ?
N4 Sm1 N2 C2 -40.7(3) . . . . ?
N3 Sm1 N2 C2 -106.0(3) . . . . ?
N3 Sm1 N2 C2 -45.6(3) 3 . . . ?
S1 Sm1 N2 C2 32.4(3) . . . . ?
S2 Sm1 N2 C2 -106.9(2) 1_455 . . . ?
N2 Sm1 N3 N4 145.5(17) . . . 3 ?
N2 Sm1 N3 N4 -143.4(18) 3 . . 3 ?
N1 Sm1 N3 N4 45.3(19) . . . 3 ?
N1 Sm1 N3 N4 -82.1(18) 3 . . 3 ?
O1 Sm1 N3 N4 -71.1(19) . . . 3 ?
N4 Sm1 N3 N4 66.3(18) . . . 3 ?
N3 Sm1 N3 N4 74.9(19) 3 . . 3 ?
S1 Sm1 N3 N4 -6.8(18) . . . 3 ?
S2 Sm1 N3 N4 146.5(19) 1_455 . . 3 ?
N2 Sm1 N3 C3 98.8(6) . . . . ?
N2 Sm1 N3 C3 169.9(5) 3 . . . ?
N1 Sm1 N3 C3 -1.4(6) . . . . ?
N1 Sm1 N3 C3 -128.8(6) 3 . . . ?
O1 Sm1 N3 C3 -117.8(5) . . . . ?
N4 Sm1 N3 C3 -46.6(17) 3 . . . ?
N4 Sm1 N3 C3 19.6(5) . . . . ?
N3 Sm1 N3 C3 28.3(6) 3 . . . ?
S1 Sm1 N3 C3 -53.4(5) . . . . ?
S2 Sm1 N3 C3 99.9(5) 1_455 . . . ?
N2 Sm1 N3 C4 77.0(6) . . . 3 ?
N2 Sm1 N3 C4 148.1(5) 3 . . 3 ?
N1 Sm1 N3 C4 -23.2(6) . . . 3 ?
N1 Sm1 N3 C4 -150.6(6) 3 . . 3 ?
O1 Sm1 N3 C4 -139.6(5) . . . 3 ?
N4 Sm1 N3 C4 -68.5(18) 3 . . 3 ?
N4 Sm1 N3 C4 -2.2(5) . . . 3 ?
N3 Sm1 N3 C4 6.4(6) 3 . . 3 ?
S1 Sm1 N3 C4 -75.3(5) . . . 3 ?
S2 Sm1 N3 C4 78.0(5) 1_455 . . 3 ?
N2 Sm1 N4 N3 -37.3(18) . . . 3 ?
N2 Sm1 N4 N3 41(2) 3 . . 3 ?
N1 Sm1 N4 N3 -95.0(18) . . . 3 ?
N1 Sm1 N4 N3 139.2(18) 3 . . 3 ?
O1 Sm1 N4 N3 -117.8(18) . . . 3 ?
N4 Sm1 N4 N3 109.9(18) 3 . . 3 ?
N3 Sm1 N4 N3 101.5(19) . . . 3 ?
S1 Sm1 N4 N3 -173.0(19) . . . 3 ?
S2 Sm1 N4 N3 31.7(18) 1_455 . . 3 ?
N2 Sm1 N4 C3 -152.7(6) . . . 3 ?
N2 Sm1 N4 C3 -74.4(7) 3 . . 3 ?
N1 Sm1 N4 C3 149.6(7) . . . 3 ?
N1 Sm1 N4 C3 23.8(7) 3 . . 3 ?
O1 Sm1 N4 C3 126.9(6) . . . 3 ?
N4 Sm1 N4 C3 -5.5(7) 3 . . 3 ?
N3 Sm1 N4 C3 -13.9(6) . . . 3 ?
N3 Sm1 N4 C3 -115(2) 3 . . 3 ?
S1 Sm1 N4 C3 71.7(6) . . . 3 ?
S2 Sm1 N4 C3 -83.7(6) 1_455 . . 3 ?
N2 Sm1 N4 C4 -129.4(5) . . . . ?
N2 Sm1 N4 C4 -51.1(7) 3 . . . ?
N1 Sm1 N4 C4 172.9(6) . . . . ?
N1 Sm1 N4 C4 47.1(6) 3 . . . ?
O1 Sm1 N4 C4 150.2(5) . . . . ?
N4 Sm1 N4 C4 17.9(6) 3 . . . ?
N3 Sm1 N4 C4 9.4(6) . . . . ?
N3 Sm1 N4 C4 -92.0(19) 3 . . . ?
S1 Sm1 N4 C4 95.0(6) . . . . ?
S2 Sm1 N4 C4 -60.4(5) 1_455 . . . ?
Sm1 N1 C1 C2 -38.4(3) . . . . ?
Sm1 N2 C2 C1 -48.5(3) . . . . ?
N1 C1 C2 N2 56.4(3) . . . . ?
N4 N3 C3 C4 -160(3) 3 . . 3 ?
Sm1 N3 C3 C4 -96.1(14) . . . 3 ?
C4 N3 C3 N4 160(3) 3 . . 3 ?
Sm1 N3 C3 N4 64(2) . . . 3 ?
N4 N3 C3 C4 -111(2) 3 . . . ?
C4 N3 C3 C4 49.1(12) 3 . . . ?
Sm1 N3 C3 C4 -46.9(7) . . . . ?
N4 N3 C3 C3 -90(2) 3 . . 3 ?
C4 N3 C3 C3 69.7(13) 3 . . 3 ?
Sm1 N3 C3 C3 -26.4(5) . . . 3 ?
N3 N4 C4 C3 161(2) 3 . . 3 ?
Sm1 N4 C4 C3 -110.5(15) . . . 3 ?
N3 N4 C4 C4 -105.9(19) 3 . . 3 ?
C3 N4 C4 C4 93.0(15) 3 . . 3 ?
Sm1 N4 C4 C4 -17.5(6) . . . 3 ?
N3 N4 C4 C3 -125.1(19) 3 . . . ?
C3 N4 C4 C3 73.7(15) 3 . . . ?
Sm1 N4 C4 C3 -36.8(7) . . . . ?
C3 N4 C4 N3 -161(2) 3 . . 3 ?
Sm1 N4 C4 N3 88.4(19) . . . 3 ?
C4 C3 C4 C3 180.0 3 . . 3 ?
N4 C3 C4 C3 98.7(13) 3 . . 3 ?
N3 C3 C4 C3 112.3(12) . . . 3 ?
N4 C3 C4 C4 -81.3(13) 3 . . 3 ?
N3 C3 C4 C4 -67.7(12) . . . 3 ?
C3 C3 C4 C4 180.0 3 . . 3 ?
C4 C3 C4 N4 122.0(12) 3 . . . ?
N4 C3 C4 N4 40.7(7) 3 . . . ?
N3 C3 C4 N4 54.3(7) . . . . ?
C3 C3 C4 N4 -58.0(12) 3 . . . ?
C4 C3 C4 N3 109.2(13) 3 . . 3 ?
N4 C3 C4 N3 27.8(8) 3 . . 3 ?
N3 C3 C4 N3 41.5(7) . . . 3 ?
C3 C3 C4 N3 -70.8(13) 3 . . 3 ?
